data_7015525
loop_
_publ_author_name
'Brotherton, Wendy S.'
'Guha, Pampa M.'
'Phan, Hoa'
'Clark, Ronald J.'
'Shatruk, Michael'
'Zhu, Lei'

_publ_section_title
;
 Tridentate complexes of
 2,6-bis(4-substituted-1,2,3-triazol-1-ylmethyl)pyridine and its
 organic azide precursors: an application of the copper(II)
 acetate-accelerated azide-alkyne cycloaddition.
;
_journal_issue 14
_journal_name_full 'Dalton transactions (Cambridge, England : 2003)'
_journal_page_first 3655
_journal_page_last 3665
_journal_paper_doi 10.1039/c0dt01702g
_journal_volume 40
_journal_year 2011
_chemical_formula_moiety 'C12 H12 Cl4 Cu2 N8'
_chemical_formula_sum 'C12 H12 Cl4 Cu2 N8'
_chemical_formula_weight 537.18
_chemical_name_systematic
;
?
;
_space_group_IT_number 2
_symmetry_cell_setting triclinic
_symmetry_space_group_name_Hall '-P 1'
_symmetry_space_group_name_H-M 'P -1'
_atom_sites_solution_hydrogens geom
_atom_sites_solution_primary direct
_atom_sites_solution_secondary difmap
_audit_creation_method SHELXL-97
_cell_angle_alpha 68.0600(10)
_cell_angle_beta 71.7100(10)
_cell_angle_gamma 89.3780(10)
_cell_formula_units_Z 1
_cell_length_a 6.8184(3)
_cell_length_b 8.0206(3)
_cell_length_c 9.7388(3)
_cell_measurement_reflns_used 5967
_cell_measurement_temperature 173(2)
_cell_measurement_theta_max 33.06
_cell_measurement_theta_min 2.39
_cell_volume 465.63(3)
_computing_cell_refinement 'Bruker SAINT'
_computing_data_collection 'Bruker APEX2'
_computing_data_reduction 'Bruker SAINT'
_computing_molecular_graphics 'Bruker SHELXTL'
_computing_publication_material 'Bruker SHELXTL'
_computing_structure_refinement 'SHELXL-97 (Sheldrick, 2008)'
_computing_structure_solution 'SHELXS-97 (Sheldrick, 2008)'
_diffrn_ambient_temperature 173(2)
_diffrn_measured_fraction_theta_full 0.979
_diffrn_measured_fraction_theta_max 0.979
_diffrn_measurement_device_type 'Bruker APEX-II CCD'
_diffrn_measurement_method '\f and \w scans'
_diffrn_radiation_monochromator graphite
_diffrn_radiation_source 'fine-focus sealed tube'
_diffrn_radiation_type MoK\a
_diffrn_radiation_wavelength 0.71073
_diffrn_reflns_av_R_equivalents 0.0174
_diffrn_reflns_av_sigmaI/netI 0.0169
_diffrn_reflns_limit_h_max 9
_diffrn_reflns_limit_h_min -8
_diffrn_reflns_limit_k_max 10
_diffrn_reflns_limit_k_min -10
_diffrn_reflns_limit_l_max 12
_diffrn_reflns_limit_l_min -12
_diffrn_reflns_number 6699
_diffrn_reflns_theta_full 28.25
_diffrn_reflns_theta_max 28.25
_diffrn_reflns_theta_min 2.39
_exptl_absorpt_coefficient_mu 2.872
_exptl_absorpt_correction_T_max 0.563
_exptl_absorpt_correction_T_min 0.457
_exptl_absorpt_correction_type empirical
_exptl_absorpt_process_details SADABS
_exptl_crystal_colour green
_exptl_crystal_density_diffrn 1.916
_exptl_crystal_density_method 'not measured'
_exptl_crystal_description irregular
_exptl_crystal_F_000 266
_exptl_crystal_size_max 0.29
_exptl_crystal_size_mid 0.23
_exptl_crystal_size_min 0.20
_refine_diff_density_max 0.279
_refine_diff_density_min -0.448
_refine_diff_density_rms 0.085
_refine_ls_extinction_method none
_refine_ls_goodness_of_fit_ref 2.709
_refine_ls_hydrogen_treatment constr
_refine_ls_matrix_type full
_refine_ls_number_parameters 119
_refine_ls_number_reflns 2249
_refine_ls_number_restraints 0
_refine_ls_restrained_S_all 2.709
_refine_ls_R_factor_all 0.0218
_refine_ls_R_factor_gt 0.0210
_refine_ls_shift/su_max 0.001
_refine_ls_shift/su_mean 0.000
_refine_ls_structure_factor_coef Fsqd
_refine_ls_weighting_details 'calc w=1/[\s^2^(Fo^2^)+(0.0000P)^2^+0.0000P] where P=(Fo^2^+2Fc^2^)/3'
_refine_ls_weighting_scheme calc
_refine_ls_wR_factor_gt 0.0503
_refine_ls_wR_factor_ref 0.0504
_reflns_number_gt 2171
_reflns_number_total 2249
_reflns_threshold_expression >2sigma(I)
_cod_data_source_file c0dt01702g.txt
_cod_data_source_block zhu37
_cod_depositor_comments
;
The following automatic conversions were performed:
'_symmetry_cell_setting' value 'Triclinic' changed to 'triclinic'
according to '/home/saulius/struct/CIF-dictionaries/cif_core.dic'
dictionary named 'cif_core.dic' version 2.4.1 from 2010-06-29.

Automatic conversion script
Id: cif_fix_enum 1555 2011-01-17 13:19:09Z saulius 
;
_cod_original_sg_symbol_Hall -P1
_cod_original_sg_symbol_H-M P-1
_cod_database_code 7015525

loop_
_symmetry_equiv_pos_as_xyz
'x, y, z'
'-x, -y, -z'

loop_
_atom_site_label
_atom_site_type_symbol
_atom_site_fract_x
_atom_site_fract_y
_atom_site_fract_z
_atom_site_U_iso_or_equiv
_atom_site_adp_type
_atom_site_occupancy
_atom_site_symmetry_multiplicity
_atom_site_calc_flag
_atom_site_refinement_flags
_atom_site_disorder_assembly
_atom_site_disorder_group
Cu1 Cu 0.79596(3) 0.08118(3) 0.43876(2) 0.01678(7) Uani 1 1 d . . .
N1 N 0.7650(2) 0.14757(19) 0.22496(16) 0.0168(3) Uani 1 1 d . . .
N2 N 0.6936(2) -0.16228(19) 0.45064(16) 0.0211(3) Uani 1 1 d . . .
N3 N 0.6593(2) -0.3104(2) 0.56641(17) 0.0194(3) Uani 1 1 d . . .
N4 N 0.6255(3) -0.4349(2) 0.67614(18) 0.0270(4) Uani 1 1 d . . .
C1 C 0.7881(3) 0.3196(2) 0.1184(2) 0.0229(4) Uani 1 1 d . . .
H1 H 0.8067 0.4168 0.1482 0.027 Uiso 1 1 calc R . .
C2 C 0.7858(3) 0.3588(3) -0.0307(2) 0.0262(4) Uani 1 1 d . . .
H2 H 0.8010 0.4810 -0.1021 0.031 Uiso 1 1 calc R . .
C3 C 0.7609(3) 0.2182(3) -0.0760(2) 0.0246(4) Uani 1 1 d . . .
H3 H 0.7599 0.2422 -0.1790 0.030 Uiso 1 1 calc R . .
C4 C 0.7374(3) 0.0425(2) 0.0316(2) 0.0222(4) Uani 1 1 d . . .
H4 H 0.7218 -0.0564 0.0031 0.027 Uiso 1 1 calc R . .
C5 C 0.7367(3) 0.0115(2) 0.1817(2) 0.0175(3) Uani 1 1 d . . .
C6 C 0.7041(3) -0.1778(2) 0.30229(19) 0.0220(4) Uani 1 1 d . . .
H6A H 0.5731 -0.2431 0.3149 0.026 Uiso 1 1 calc R . .
H6B H 0.8208 -0.2448 0.2703 0.026 Uiso 1 1 calc R . .
Cl1 Cl 0.82604(7) 0.36269(6) 0.42883(5) 0.02384(11) Uani 1 1 d . . .
Cl2 Cl 0.79679(7) -0.04836(6) 0.68895(5) 0.02113(11) Uani 1 1 d . . .

loop_
_atom_site_aniso_label
_atom_site_aniso_U_11
_atom_site_aniso_U_22
_atom_site_aniso_U_33
_atom_site_aniso_U_23
_atom_site_aniso_U_13
_atom_site_aniso_U_12
Cu1 0.01959(13) 0.01670(12) 0.01639(12) -0.00723(9) -0.00809(9) 0.00158(9)
N1 0.0156(8) 0.0179(7) 0.0168(7) -0.0057(6) -0.0064(6) 0.0007(6)
N2 0.0316(9) 0.0151(8) 0.0149(7) -0.0028(6) -0.0092(7) -0.0025(7)
N3 0.0195(8) 0.0206(8) 0.0218(8) -0.0107(7) -0.0089(7) 0.0028(6)
N4 0.0349(10) 0.0216(9) 0.0237(8) -0.0047(7) -0.0137(8) 0.0025(7)
C1 0.0237(10) 0.0205(10) 0.0244(10) -0.0070(8) -0.0100(8) -0.0003(8)
C2 0.0308(11) 0.0218(10) 0.0207(9) -0.0002(8) -0.0114(8) 0.0012(8)
C3 0.0244(10) 0.0319(11) 0.0180(9) -0.0081(8) -0.0094(8) 0.0036(8)
C4 0.0230(10) 0.0274(10) 0.0195(9) -0.0120(8) -0.0083(8) 0.0037(8)
C5 0.0143(9) 0.0208(9) 0.0179(8) -0.0083(7) -0.0051(7) 0.0026(7)
C6 0.0288(11) 0.0214(9) 0.0173(9) -0.0096(8) -0.0069(8) 0.0014(8)
Cl1 0.0286(3) 0.0193(2) 0.0281(2) -0.01271(19) -0.0111(2) 0.00330(19)
Cl2 0.0222(2) 0.0275(2) 0.0163(2) -0.01043(18) -0.00764(18) 0.00451(18)

loop_
_atom_type_symbol
_atom_type_description
_atom_type_scat_dispersion_real
_atom_type_scat_dispersion_imag
_atom_type_scat_source
C C 0.0033 0.0016 'International Tables Vol C Tables 4.2.6.8 and 6.1.1.4'
H H 0.0000 0.0000 'International Tables Vol C Tables 4.2.6.8 and 6.1.1.4'
N N 0.0061 0.0033 'International Tables Vol C Tables 4.2.6.8 and 6.1.1.4'
Cl Cl 0.1484 0.1585 'International Tables Vol C Tables 4.2.6.8 and 6.1.1.4'
Cu Cu 0.3201 1.2651 'International Tables Vol C Tables 4.2.6.8 and 6.1.1.4'

loop_
_geom_angle_atom_site_label_1
_geom_angle_atom_site_label_2
_geom_angle_atom_site_label_3
_geom_angle
_geom_angle_site_symmetry_1
_geom_angle_site_symmetry_3
_geom_angle_publ_flag
N1 Cu1 N2 77.98(5) . . ?
N1 Cu1 Cl1 96.94(4) . . ?
N2 Cu1 Cl1 165.46(5) . . ?
N1 Cu1 Cl2 168.33(4) . . ?
N2 Cu1 Cl2 90.52(4) . . ?
Cl1 Cu1 Cl2 93.770(17) . . ?
N1 Cu1 Cl2 88.91(4) . 2_756 ?
N2 Cu1 Cl2 93.69(5) . 2_756 ?
Cl1 Cu1 Cl2 99.879(17) . 2_756 ?
Cl2 Cu1 Cl2 93.801(15) . 2_756 ?
C5 N1 C1 118.04(14) . . ?
C5 N1 Cu1 117.51(11) . . ?
C1 N1 Cu1 124.21(11) . . ?
N3 N2 C6 114.82(14) . . ?
N3 N2 Cu1 126.00(10) . . ?
C6 N2 Cu1 117.71(11) . . ?
N4 N3 N2 174.81(16) . . ?
N1 C1 C2 122.57(16) . . ?
N1 C1 H1 118.7 . . ?
C2 C1 H1 118.7 . . ?
C1 C2 C3 119.26(17) . . ?
C1 C2 H2 120.4 . . ?
C3 C2 H2 120.4 . . ?
C4 C3 C2 118.59(16) . . ?
C4 C3 H3 120.7 . . ?
C2 C3 H3 120.7 . . ?
C3 C4 C5 119.47(16) . . ?
C3 C4 H4 120.3 . . ?
C5 C4 H4 120.3 . . ?
N1 C5 C4 122.03(16) . . ?
N1 C5 C6 117.48(14) . . ?
C4 C5 C6 120.49(15) . . ?
N2 C6 C5 106.63(13) . . ?
N2 C6 H6A 110.4 . . ?
C5 C6 H6A 110.4 . . ?
N2 C6 H6B 110.4 . . ?
C5 C6 H6B 110.4 . . ?
H6A C6 H6B 108.6 . . ?
Cu1 Cl2 Cu1 86.199(15) . 2_756 ?

loop_
_geom_bond_atom_site_label_1
_geom_bond_atom_site_label_2
_geom_bond_distance
_geom_bond_site_symmetry_2
_geom_bond_publ_flag
Cu1 N1 2.0270(13) . ?
Cu1 N2 2.0305(14) . ?
Cu1 Cl1 2.2325(4) . ?
Cu1 Cl2 2.2656(4) . ?
Cu1 Cl2 2.7181(5) 2_756 ?
N1 C5 1.344(2) . ?
N1 C1 1.355(2) . ?
N2 N3 1.256(2) . ?
N2 C6 1.476(2) . ?
N3 N4 1.116(2) . ?
C1 C2 1.372(2) . ?
C1 H1 0.9500 . ?
C2 C3 1.385(2) . ?
C2 H2 0.9500 . ?
C3 C4 1.381(2) . ?
C3 H3 0.9500 . ?
C4 C5 1.386(2) . ?
C4 H4 0.9500 . ?
C5 C6 1.498(2) . ?
C6 H6A 0.9900 . ?
C6 H6B 0.9900 . ?
Cl2 Cu1 2.7181(5) 2_756 ?

loop_
_geom_torsion_atom_site_label_1
_geom_torsion_atom_site_label_2
_geom_torsion_atom_site_label_3
_geom_torsion_atom_site_label_4
_geom_torsion
_geom_torsion_site_symmetry_1
_geom_torsion_site_symmetry_2
_geom_torsion_site_symmetry_3
_geom_torsion_site_symmetry_4
_geom_torsion_publ_flag
N2 Cu1 N1 C5 -12.31(12) . . . . ?
Cl1 Cu1 N1 C5 -178.48(12) . . . . ?
Cl2 Cu1 N1 C5 -21.9(3) . . . . ?
Cl2 Cu1 N1 C5 81.70(12) 2_756 . . . ?
N2 Cu1 N1 C1 173.40(15) . . . . ?
Cl1 Cu1 N1 C1 7.22(14) . . . . ?
Cl2 Cu1 N1 C1 163.78(15) . . . . ?
Cl2 Cu1 N1 C1 -92.60(14) 2_756 . . . ?
N1 Cu1 N2 N3 -179.18(16) . . . . ?
Cl1 Cu1 N2 N3 -108.37(18) . . . . ?
Cl2 Cu1 N2 N3 -1.12(15) . . . . ?
Cl2 Cu1 N2 N3 92.72(15) 2_756 . . . ?
N1 Cu1 N2 C6 15.43(12) . . . . ?
Cl1 Cu1 N2 C6 86.2(2) . . . . ?
Cl2 Cu1 N2 C6 -166.50(12) . . . . ?
Cl2 Cu1 N2 C6 -72.66(13) 2_756 . . . ?
C5 N1 C1 C2 -0.7(3) . . . . ?
Cu1 N1 C1 C2 173.59(13) . . . . ?
N1 C1 C2 C3 -0.6(3) . . . . ?
C1 C2 C3 C4 0.5(3) . . . . ?
C2 C3 C4 C5 0.8(3) . . . . ?
C1 N1 C5 C4 2.1(2) . . . . ?
Cu1 N1 C5 C4 -172.55(13) . . . . ?
C1 N1 C5 C6 -177.97(15) . . . . ?
Cu1 N1 C5 C6 7.4(2) . . . . ?
C3 C4 C5 N1 -2.2(3) . . . . ?
C3 C4 C5 C6 177.87(16) . . . . ?
N3 N2 C6 C5 177.66(14) . . . . ?
Cu1 N2 C6 C5 -15.34(19) . . . . ?
N1 C5 C6 N2 4.9(2) . . . . ?
C4 C5 C6 N2 -175.13(15) . . . . ?
N1 Cu1 Cl2 Cu1 103.1(2) . . . 2_756 ?
N2 Cu1 Cl2 Cu1 93.73(4) . . . 2_756 ?
Cl1 Cu1 Cl2 Cu1 -100.177(16) . . . 2_756 ?
Cl2 Cu1 Cl2 Cu1 0.0 2_756 . . 2_756 ?
